data_4034748
loop_
_publ_author_name
'Xu, Wei'
'Zhao, Jidong'
'Li, Xiangdong'
'Liu, Yuanhong'

_publ_section_title
;
 Selective [5 + 1] and [5 + 2] Cycloaddition of Ynamides or Propargyl
 Esters with Benzo[ d]isoxazoles via Gold Catalysis.
;
_journal_issue 24
_journal_name_full 'The Journal of organic chemistry'
_journal_page_first 15470
_journal_page_last 15485
_journal_paper_doi 10.1021/acs.joc.8b02935
_journal_volume 83
_journal_year 2018
_chemical_formula_sum 'C27 H22 N2 O3 S2'
_chemical_formula_weight 486.58
_space_group_crystal_system triclinic
_space_group_IT_number 2
_space_group_name_Hall '-P 1'
_space_group_name_H-M_alt 'P -1'
_atom_sites_solution_hydrogens geom
_audit_creation_method SHELXL-2013
_cell_angle_alpha 104.9560(10)
_cell_angle_beta 111.8620(10)
_cell_angle_gamma 104.1460(10)
_cell_formula_units_Z 2
_cell_length_a 10.6183(3)
_cell_length_b 11.3107(3)
_cell_length_c 11.6094(3)
_cell_measurement_reflns_used 9956
_cell_measurement_temperature 173(2)
_cell_measurement_theta_max 54.965
_cell_measurement_theta_min 4.444
_cell_volume 1156.54(6)
_computing_cell_refinement 'Bruker SAINT'
_computing_data_collection 'Bruker APEX2'
_computing_data_reduction 'Bruker SAINT'
_computing_molecular_graphics 'Bruker SHELXTL'
_computing_publication_material 'Bruker SHELXTL'
_computing_structure_refinement 'SHELXL-2013 (Sheldrick, 2013)'
_computing_structure_solution 'SHELXS-97 (Sheldrick 2008)'
_diffrn_ambient_temperature 173(2)
_diffrn_measured_fraction_theta_full 0.992
_diffrn_measured_fraction_theta_max 0.993
_diffrn_measurement_device_type 'Bruker APEX-II CCD'
_diffrn_measurement_method '\f and \w scans'
_diffrn_radiation_type MoK\a
_diffrn_radiation_wavelength 0.71073
_diffrn_reflns_av_R_equivalents 0.0295
_diffrn_reflns_av_unetI/netI 0.0226
_diffrn_reflns_Laue_measured_fraction_full 0.992
_diffrn_reflns_Laue_measured_fraction_max 0.993
_diffrn_reflns_limit_h_max 13
_diffrn_reflns_limit_h_min -13
_diffrn_reflns_limit_k_max 13
_diffrn_reflns_limit_k_min -13
_diffrn_reflns_limit_l_max 14
_diffrn_reflns_limit_l_min -14
_diffrn_reflns_number 20460
_diffrn_reflns_point_group_measured_fraction_full 0.992
_diffrn_reflns_point_group_measured_fraction_max 0.993
_diffrn_reflns_theta_full 25.242
_diffrn_reflns_theta_max 26.000
_diffrn_reflns_theta_min 2.249
_exptl_absorpt_coefficient_mu 0.264
_exptl_absorpt_correction_T_max 0.7456
_exptl_absorpt_correction_T_min 0.6960
_exptl_absorpt_correction_type multi-scan
_exptl_absorpt_process_details sadabs
_exptl_crystal_colour red
_exptl_crystal_density_diffrn 1.397
_exptl_crystal_description prismatic
_exptl_crystal_F_000 508
_exptl_crystal_size_max 0.180
_exptl_crystal_size_mid 0.150
_exptl_crystal_size_min 0.110
_refine_diff_density_max 0.495
_refine_diff_density_min -0.471
_refine_diff_density_rms 0.049
_refine_ls_extinction_expression Fc^*^=kFc[1+0.001xFc^2^\l^3^/sin(2\q)]^-1/4^
_refine_ls_extinction_method SHELXL
_refine_ls_goodness_of_fit_ref 1.012
_refine_ls_hydrogen_treatment constr
_refine_ls_matrix_type full
_refine_ls_number_parameters 310
_refine_ls_number_reflns 4515
_refine_ls_number_restraints 0
_refine_ls_restrained_S_all 1.012
_refine_ls_R_factor_all 0.0425
_refine_ls_R_factor_gt 0.0383
_refine_ls_shift/su_max 0.001
_refine_ls_shift/su_mean 0.000
_refine_ls_structure_factor_coef Fsqd
_refine_ls_weighting_details 'w=1/[\s^2^(Fo^2^)+(0.0533P)^2^+0.8746P] where P=(Fo^2^+2Fc^2^)/3'
_refine_ls_weighting_scheme calc
_refine_ls_wR_factor_gt 0.1043
_refine_ls_wR_factor_ref 0.1082
_reflns_Friedel_coverage 0.000
_reflns_number_gt 4102
_reflns_number_total 4515
_reflns_threshold_expression 'I > 2\s(I)'
_cod_data_source_file jo8b02935_si_007.cif
_cod_data_source_block mo_d8v18465_0m
_cod_original_cell_volume 1156.53(5)
_cod_database_code 4034748
_shelx_space_group_comment
; 
The symmetry employed for this shelxl refinement is uniquely defined 
by the following loop, which should always be used as a source of 
symmetry information in preference to the above space-group names. 
They are only intended as comments. 
;
_shelx_estimated_absorpt_t_min 0.954
_shelx_estimated_absorpt_t_max 0.972
_shelxl_version_number 2013-4

loop_
_space_group_symop_operation_xyz
'x, y, z'
'-x, -y, -z'

loop_
_atom_site_label
_atom_site_type_symbol
_atom_site_fract_x
_atom_site_fract_y
_atom_site_fract_z
_atom_site_U_iso_or_equiv
_atom_site_adp_type
_atom_site_occupancy
_atom_site_site_symmetry_order
_atom_site_calc_flag
_atom_site_refinement_flags_posn
_atom_site_refinement_flags_adp
S1 S 0.30759(6) -0.02420(5) 0.30134(5) 0.03562(16) Uani 1 1 d . .
S2 S 0.32899(5) 0.34580(4) 0.68296(4) 0.02468(14) Uani 1 1 d . .
O1 O 0.65870(13) 0.32938(13) 0.69095(12) 0.0278(3) Uani 1 1 d . .
O2 O 0.22876(14) 0.32696(13) 0.55058(13) 0.0313(3) Uani 1 1 d . .
O3 O 0.28147(14) 0.34886(14) 0.78401(14) 0.0342(3) Uani 1 1 d . .
N1 N 0.58037(16) 0.19295(15) 0.46145(15) 0.0252(3) Uani 1 1 d . .
N2 N 0.38814(16) 0.22476(15) 0.66716(14) 0.0242(3) Uani 1 1 d . .
C1 C 0.79428(19) 0.39299(17) 0.70356(18) 0.0250(4) Uani 1 1 d . .
C2 C 0.8968(2) 0.49152(19) 0.82769(19) 0.0309(4) Uani 1 1 d . .
H2 H 0.8736 0.5128 0.9000 0.037 Uiso 1 1 calc R U
C3 C 1.0344(2) 0.5585(2) 0.8438(2) 0.0357(4) Uani 1 1 d . .
H3 H 1.1064 0.6262 0.9284 0.043 Uiso 1 1 calc R U
C4 C 1.0681(2) 0.5280(2) 0.7385(2) 0.0378(5) Uani 1 1 d . .
H4 H 1.1623 0.5757 0.7506 0.045 Uiso 1 1 calc R U
C5 C 0.9652(2) 0.4286(2) 0.6158(2) 0.0327(4) Uani 1 1 d . .
H5 H 0.9889 0.4081 0.5438 0.039 Uiso 1 1 calc R U
C6 C 0.82598(19) 0.35759(18) 0.59644(18) 0.0255(4) Uani 1 1 d . .
C7 C 0.70906(19) 0.24882(18) 0.47216(18) 0.0247(4) Uani 1 1 d . .
C8 C 0.55158(19) 0.23421(17) 0.56706(17) 0.0243(4) Uani 1 1 d . .
C9 C 0.72901(19) 0.20022(18) 0.35107(19) 0.0264(4) Uani 1 1 d . .
C10 C 0.8504(2) 0.1697(2) 0.3579(2) 0.0324(4) Uani 1 1 d . .
H10 H 0.9248 0.1820 0.4423 0.039 Uiso 1 1 calc R U
C11 C 0.8630(2) 0.1215(2) 0.2420(2) 0.0399(5) Uani 1 1 d . .
H11 H 0.9446 0.0985 0.2469 0.048 Uiso 1 1 calc R U
C12 C 0.7575(2) 0.1065(2) 0.1194(2) 0.0388(5) Uani 1 1 d . .
H12 H 0.7669 0.0741 0.0403 0.047 Uiso 1 1 calc R U
C13 C 0.6379(2) 0.13891(19) 0.1121(2) 0.0346(4) Uani 1 1 d . .
H13 H 0.5666 0.1306 0.0280 0.042 Uiso 1 1 calc R U
C14 C 0.6219(2) 0.18347(18) 0.22681(19) 0.0290(4) Uani 1 1 d . .
H14 H 0.5379 0.2026 0.2207 0.035 Uiso 1 1 calc R U
C15 C 0.41584(18) 0.17947(17) 0.55481(17) 0.0229(4) Uani 1 1 d . .
C16 C 0.29520(19) 0.06551(17) 0.43919(17) 0.0242(4) Uani 1 1 d . .
C17 C 0.15403(19) 0.00687(17) 0.43088(18) 0.0264(4) Uani 1 1 d . .
H17 H 0.1242 0.0393 0.4962 0.032 Uiso 1 1 calc R U
C18 C 0.0651(2) -0.1089(2) 0.3077(2) 0.0372(5) Uani 1 1 d . .
H18 H -0.0328 -0.1619 0.2820 0.045 Uiso 1 1 calc R U
C19 C 0.1329(2) -0.1355(2) 0.2321(2) 0.0368(5) Uani 1 1 d . .
H19 H 0.0876 -0.2089 0.1486 0.044 Uiso 1 1 calc R U
C20 C 0.47982(19) 0.49473(17) 0.74656(18) 0.0247(4) Uani 1 1 d . .
C21 C 0.5770(2) 0.5549(2) 0.88339(19) 0.0328(4) Uani 1 1 d . .
H21 H 0.5599 0.5184 0.9438 0.039 Uiso 1 1 calc R U
C22 C 0.6983(2) 0.6677(2) 0.93082(19) 0.0325(4) Uani 1 1 d . .
H22 H 0.7630 0.7102 1.0248 0.039 Uiso 1 1 calc R U
C23 C 0.7280(2) 0.72072(18) 0.84389(19) 0.0271(4) Uani 1 1 d . .
C24 C 0.6294(2) 0.65949(18) 0.70722(19) 0.0285(4) Uani 1 1 d . .
H24 H 0.6478 0.6947 0.6465 0.034 Uiso 1 1 calc R U
C25 C 0.5048(2) 0.54787(18) 0.65824(18) 0.0269(4) Uani 1 1 d . .
H25 H 0.4370 0.5081 0.5650 0.032 Uiso 1 1 calc R U
C26 C 0.8655(2) 0.8389(2) 0.8962(2) 0.0374(5) Uani 1 1 d . .
H26A H 0.8947 0.8940 0.9893 0.056 Uiso 1 1 calc R U
H26B H 0.8475 0.8906 0.8401 0.056 Uiso 1 1 calc R U
H26C H 0.9441 0.8093 0.8934 0.056 Uiso 1 1 calc R U
C27 C 0.4552(2) 0.1917(2) 0.7840(2) 0.0344(4) Uani 1 1 d . .
H27A H 0.5597 0.2482 0.8365 0.052 Uiso 1 1 calc R U
H27B H 0.4440 0.0987 0.7529 0.052 Uiso 1 1 calc R U
H27C H 0.4066 0.2059 0.8405 0.052 Uiso 1 1 calc R U

loop_
_atom_site_aniso_label
_atom_site_aniso_U_11
_atom_site_aniso_U_22
_atom_site_aniso_U_33
_atom_site_aniso_U_23
_atom_site_aniso_U_13
_atom_site_aniso_U_12
S1 0.0359(3) 0.0358(3) 0.0344(3) 0.0120(2) 0.0155(2) 0.0155(2)
S2 0.0191(2) 0.0300(2) 0.0271(2) 0.01175(18) 0.01328(18) 0.00801(17)
O1 0.0186(6) 0.0340(7) 0.0280(7) 0.0098(5) 0.0117(5) 0.0066(5)
O2 0.0229(6) 0.0351(7) 0.0321(7) 0.0129(6) 0.0092(6) 0.0110(5)
O3 0.0297(7) 0.0417(8) 0.0387(8) 0.0154(6) 0.0248(6) 0.0114(6)
N1 0.0212(7) 0.0305(8) 0.0284(8) 0.0143(6) 0.0135(6) 0.0108(6)
N2 0.0230(7) 0.0303(8) 0.0242(7) 0.0139(6) 0.0133(6) 0.0106(6)
C1 0.0188(8) 0.0266(9) 0.0337(9) 0.0157(7) 0.0126(7) 0.0101(7)
C2 0.0256(9) 0.0325(10) 0.0322(10) 0.0106(8) 0.0124(8) 0.0110(8)
C3 0.0258(10) 0.0308(10) 0.0387(11) 0.0084(8) 0.0095(8) 0.0060(8)
C4 0.0246(10) 0.0351(11) 0.0499(12) 0.0160(9) 0.0179(9) 0.0050(8)
C5 0.0271(10) 0.0349(10) 0.0391(11) 0.0171(8) 0.0181(8) 0.0091(8)
C6 0.0218(8) 0.0277(9) 0.0316(9) 0.0158(7) 0.0132(7) 0.0108(7)
C7 0.0212(8) 0.0292(9) 0.0300(9) 0.0165(7) 0.0135(7) 0.0116(7)
C8 0.0222(8) 0.0285(9) 0.0264(9) 0.0137(7) 0.0120(7) 0.0116(7)
C9 0.0240(9) 0.0262(9) 0.0328(9) 0.0137(7) 0.0165(8) 0.0079(7)
C10 0.0272(9) 0.0406(11) 0.0390(11) 0.0209(9) 0.0198(8) 0.0152(8)
C11 0.0397(11) 0.0476(12) 0.0524(13) 0.0243(10) 0.0332(11) 0.0239(10)
C12 0.0461(12) 0.0378(11) 0.0392(11) 0.0125(9) 0.0295(10) 0.0138(9)
C13 0.0340(10) 0.0327(10) 0.0286(10) 0.0089(8) 0.0129(8) 0.0052(8)
C14 0.0239(9) 0.0284(9) 0.0322(10) 0.0102(8) 0.0132(8) 0.0075(7)
C15 0.0219(8) 0.0270(9) 0.0257(8) 0.0142(7) 0.0133(7) 0.0106(7)
C16 0.0230(8) 0.0264(9) 0.0275(9) 0.0148(7) 0.0120(7) 0.0111(7)
C17 0.0190(8) 0.0217(8) 0.0268(9) 0.0080(7) 0.0021(7) 0.0041(7)
C18 0.0275(10) 0.0332(10) 0.0405(11) 0.0166(9) 0.0083(9) 0.0046(8)
C19 0.0383(11) 0.0279(10) 0.0341(10) 0.0100(8) 0.0088(9) 0.0117(8)
C20 0.0230(9) 0.0273(9) 0.0266(9) 0.0100(7) 0.0148(7) 0.0093(7)
C21 0.0304(10) 0.0428(11) 0.0255(9) 0.0141(8) 0.0168(8) 0.0073(8)
C22 0.0276(10) 0.0395(11) 0.0233(9) 0.0076(8) 0.0113(8) 0.0072(8)
C23 0.0251(9) 0.0258(9) 0.0341(10) 0.0115(8) 0.0163(8) 0.0117(7)
C24 0.0328(10) 0.0288(9) 0.0310(9) 0.0162(8) 0.0180(8) 0.0131(8)
C25 0.0300(9) 0.0286(9) 0.0239(9) 0.0112(7) 0.0130(8) 0.0121(8)
C26 0.0301(10) 0.0317(10) 0.0443(12) 0.0151(9) 0.0147(9) 0.0062(8)
C27 0.0373(11) 0.0448(11) 0.0322(10) 0.0245(9) 0.0190(9) 0.0186(9)

loop_
_atom_type_symbol
_atom_type_description
_atom_type_scat_dispersion_real
_atom_type_scat_dispersion_imag
_atom_type_scat_source
C C 0.0033 0.0016 'International Tables Vol C Tables 4.2.6.8 and 6.1.1.4'
H H 0.0000 0.0000 'International Tables Vol C Tables 4.2.6.8 and 6.1.1.4'
N N 0.0061 0.0033 'International Tables Vol C Tables 4.2.6.8 and 6.1.1.4'
O O 0.0106 0.0060 'International Tables Vol C Tables 4.2.6.8 and 6.1.1.4'
S S 0.1246 0.1234 'International Tables Vol C Tables 4.2.6.8 and 6.1.1.4'

loop_
_geom_angle_atom_site_label_1
_geom_angle_atom_site_label_2
_geom_angle_atom_site_label_3
_geom_angle
C19 S1 C16 92.02(9)
O2 S2 O3 120.34(8)
O2 S2 N2 107.01(8)
O3 S2 N2 105.97(8)
O2 S2 C20 107.53(8)
O3 S2 C20 107.65(8)
N2 S2 C20 107.78(8)
C1 O1 C8 118.39(14)
C7 N1 C8 120.54(16)
C15 N2 C27 118.31(14)
C15 N2 S2 119.07(11)
C27 N2 S2 119.90(13)
O1 C1 C2 116.68(16)
O1 C1 C6 121.10(16)
C2 C1 C6 122.21(16)
C1 C2 C3 118.28(18)
C1 C2 H2 120.9
C3 C2 H2 120.9
C4 C3 C2 120.93(19)
C4 C3 H3 119.5
C2 C3 H3 119.5
C5 C4 C3 120.05(18)
C5 C4 H4 120.0
C3 C4 H4 120.0
C4 C5 C6 120.60(19)
C4 C5 H5 119.7
C6 C5 H5 119.7
C1 C6 C5 117.89(17)
C1 C6 C7 116.54(16)
C5 C6 C7 125.56(17)
N1 C7 C6 121.14(16)
N1 C7 C9 116.79(16)
C6 C7 C9 122.02(15)
C15 C8 N1 120.77(16)
C15 C8 O1 117.21(15)
N1 C8 O1 121.99(15)
C10 C9 C14 119.26(17)
C10 C9 C7 122.04(17)
C14 C9 C7 118.70(16)
C11 C10 C9 120.19(19)
C11 C10 H10 119.9
C9 C10 H10 119.9
C12 C11 C10 120.32(19)
C12 C11 H11 119.8
C10 C11 H11 119.8
C11 C12 C13 119.90(19)
C11 C12 H12 120.0
C13 C12 H12 120.0
C12 C13 C14 120.29(19)
C12 C13 H13 119.9
C14 C13 H13 119.9
C13 C14 C9 120.00(17)
C13 C14 H14 120.0
C9 C14 H14 120.0
C8 C15 N2 119.75(16)
C8 C15 C16 125.05(16)
N2 C15 C16 114.86(14)
C17 C16 C15 123.85(16)
C17 C16 S1 111.40(13)
C15 C16 S1 124.56(13)
C16 C17 C18 109.14(17)
C16 C17 H17 125.4
C18 C17 H17 125.4
C19 C18 C17 114.27(18)
C19 C18 H18 122.9
C17 C18 H18 122.9
C18 C19 S1 113.17(16)
C18 C19 H19 123.4
S1 C19 H19 123.4
C25 C20 C21 120.27(17)
C25 C20 S2 119.53(14)
C21 C20 S2 120.12(14)
C22 C21 C20 119.50(17)
C22 C21 H21 120.2
C20 C21 H21 120.2
C21 C22 C23 121.30(17)
C21 C22 H22 119.3
C23 C22 H22 119.3
C22 C23 C24 118.45(17)
C22 C23 C26 120.59(17)
C24 C23 C26 120.94(17)
C25 C24 C23 120.99(17)
C25 C24 H24 119.5
C23 C24 H24 119.5
C24 C25 C20 119.44(17)
C24 C25 H25 120.3
C20 C25 H25 120.3
C23 C26 H26A 109.5
C23 C26 H26B 109.5
H26A C26 H26B 109.5
C23 C26 H26C 109.5
H26A C26 H26C 109.5
H26B C26 H26C 109.5
N2 C27 H27A 109.5
N2 C27 H27B 109.5
H27A C27 H27B 109.5
N2 C27 H27C 109.5
H27A C27 H27C 109.5
H27B C27 H27C 109.5

loop_
_geom_bond_atom_site_label_1
_geom_bond_atom_site_label_2
_geom_bond_distance
S1 C19 1.702(2)
S1 C16 1.7296(18)
S2 O2 1.4290(13)
S2 O3 1.4354(13)
S2 N2 1.6367(15)
S2 C20 1.7625(18)
O1 C1 1.376(2)
O1 C8 1.380(2)
N1 C7 1.301(2)
N1 C8 1.367(2)
N2 C15 1.437(2)
N2 C27 1.470(2)
C1 C2 1.383(3)
C1 C6 1.393(3)
C2 C3 1.387(3)
C2 H2 0.9500
C3 C4 1.383(3)
C3 H3 0.9500
C4 C5 1.379(3)
C4 H4 0.9500
C5 C6 1.400(3)
C5 H5 0.9500
C6 C7 1.463(3)
C7 C9 1.484(2)
C8 C15 1.359(2)
C9 C10 1.394(3)
C9 C14 1.394(3)
C10 C11 1.383(3)
C10 H10 0.9500
C11 C12 1.380(3)
C11 H11 0.9500
C12 C13 1.384(3)
C12 H12 0.9500
C13 C14 1.386(3)
C13 H13 0.9500
C14 H14 0.9500
C15 C16 1.457(2)
C16 C17 1.439(2)
C17 C18 1.440(3)
C17 H17 0.9500
C18 C19 1.348(3)
C18 H18 0.9500
C19 H19 0.9500
C20 C25 1.388(2)
C20 C21 1.389(3)
C21 C22 1.378(3)
C21 H21 0.9500
C22 C23 1.390(3)
C22 H22 0.9500
C23 C24 1.391(3)
C23 C26 1.502(3)
C24 C25 1.386(3)
C24 H24 0.9500
C25 H25 0.9500
C26 H26A 0.9800
C26 H26B 0.9800
C26 H26C 0.9800
C27 H27A 0.9800
C27 H27B 0.9800
C27 H27C 0.9800

loop_
_geom_torsion_atom_site_label_1
_geom_torsion_atom_site_label_2
_geom_torsion_atom_site_label_3
_geom_torsion_atom_site_label_4
_geom_torsion
O2 S2 N2 C15 38.06(14)
O3 S2 N2 C15 167.64(12)
C20 S2 N2 C15 -77.34(14)
O2 S2 N2 C27 -160.93(14)
O3 S2 N2 C27 -31.35(16)
C20 S2 N2 C27 83.67(15)
C8 O1 C1 C2 177.39(15)
C8 O1 C1 C6 -3.5(2)
O1 C1 C2 C3 -179.54(16)
C6 C1 C2 C3 1.4(3)
C1 C2 C3 C4 0.3(3)
C2 C3 C4 C5 -1.0(3)
C3 C4 C5 C6 0.0(3)
O1 C1 C6 C5 178.64(16)
C2 C1 C6 C5 -2.3(3)
O1 C1 C6 C7 -1.0(2)
C2 C1 C6 C7 178.05(17)
C4 C5 C6 C1 1.6(3)
C4 C5 C6 C7 -178.81(18)
C8 N1 C7 C6 -0.5(3)
C8 N1 C7 C9 -178.26(15)
C1 C6 C7 N1 3.1(2)
C5 C6 C7 N1 -176.50(17)
C1 C6 C7 C9 -179.24(15)
C5 C6 C7 C9 1.2(3)
C7 N1 C8 C15 177.60(16)
C7 N1 C8 O1 -4.4(3)
C1 O1 C8 C15 -175.54(15)
C1 O1 C8 N1 6.4(2)
N1 C7 C9 C10 -132.88(19)
C6 C7 C9 C10 49.4(3)
N1 C7 C9 C14 46.4(2)
C6 C7 C9 C14 -131.34(18)
C14 C9 C10 C11 -0.9(3)
C7 C9 C10 C11 178.36(18)
C9 C10 C11 C12 1.7(3)
C10 C11 C12 C13 -0.5(3)
C11 C12 C13 C14 -1.5(3)
C12 C13 C14 C9 2.2(3)
C10 C9 C14 C13 -1.0(3)
C7 C9 C14 C13 179.65(17)
N1 C8 C15 N2 -179.83(14)
O1 C8 C15 N2 2.1(2)
N1 C8 C15 C16 7.2(3)
O1 C8 C15 C16 -170.85(15)
C27 N2 C15 C8 -70.4(2)
S2 N2 C15 C8 90.93(18)
C27 N2 C15 C16 103.24(18)
S2 N2 C15 C16 -95.45(16)
C8 C15 C16 C17 177.82(17)
N2 C15 C16 C17 4.6(2)
C8 C15 C16 S1 3.3(3)
N2 C15 C16 S1 -169.94(12)
C19 S1 C16 C17 0.55(14)
C19 S1 C16 C15 175.67(16)
C15 C16 C17 C18 -175.95(16)
S1 C16 C17 C18 -0.80(19)
C16 C17 C18 C19 0.7(2)
C17 C18 C19 S1 -0.3(2)
C16 S1 C19 C18 -0.14(16)
O2 S2 C20 C25 -18.77(17)
O3 S2 C20 C25 -149.80(15)
N2 S2 C20 C25 96.29(15)
O2 S2 C20 C21 164.37(15)
O3 S2 C20 C21 33.34(18)
N2 S2 C20 C21 -80.57(16)
C25 C20 C21 C22 0.0(3)
S2 C20 C21 C22 176.85(15)
C20 C21 C22 C23 -1.9(3)
C21 C22 C23 C24 2.0(3)
C21 C22 C23 C26 -176.21(19)
C22 C23 C24 C25 -0.3(3)
C26 C23 C24 C25 177.94(17)
C23 C24 C25 C20 -1.5(3)
C21 C20 C25 C24 1.7(3)
S2 C20 C25 C24 -175.18(14)
